data_7151646
loop_
_publ_author_name
'\<C\'i\<zkov\'a, Martina'
'Kolivo\<ska, Viliam'
'C\'isa\<rov\'a, Ivana'
'\<Saman, David'
'Posp\'i\<sil, Lubom\'ir'
'Tepl\'y, Filip'

_publ_section_title
;
 Nitrogen heteroaromatic cations by [2+2+2] cycloaddition.
;
_journal_issue 2
_journal_name_full 'Organic &amp; biomolecular chemistry'
_journal_page_first 450
_journal_page_last 462
_journal_paper_doi 10.1039/C0OB00507J
_journal_volume 9
_journal_year 2011
_chemical_compound_source 'synthesized by the authors'
_chemical_formula_moiety 'C20 H18 N, C1 F3 O3 S'
_chemical_formula_sum 'C21 H18 F3 N O3 S'
_chemical_formula_weight 421.42
_chemical_name_systematic
;
?
;
_space_group_IT_number 15
_symmetry_cell_setting monoclinic
_symmetry_space_group_name_Hall '-C 2yc'
_symmetry_space_group_name_H-M 'C 1 2/c 1'
_atom_sites_solution_hydrogens geom
_atom_sites_solution_primary direct
_atom_sites_solution_secondary difmap
_audit_creation_method SHELXL-97
_cell_angle_alpha 90.00
_cell_angle_beta 92.5160(13)
_cell_angle_gamma 90.00
_cell_formula_units_Z 8
_cell_length_a 23.1671(5)
_cell_length_b 10.5994(2)
_cell_length_c 15.6896(3)
_cell_measurement_reflns_used 4603
_cell_measurement_temperature 150(2)
_cell_measurement_theta_max 27.5
_cell_measurement_theta_min 1
_cell_volume 3848.98(13)
_computing_cell_refinement 'COLLECT and DENZO'
_computing_data_collection 'COLLECT (Hooft, 1998) and DENZO (Otwinowski & Minor, 1997)'
_computing_data_reduction 'COLLECT and DENZO'
_computing_structure_refinement 'SHELXL-97 (Sheldrick, 1997)'
_computing_structure_solution 'SIR92 (Altomare et al., 1994)'
_diffrn_ambient_temperature 150(2)
_diffrn_detector_area_resol_mean 9.091
_diffrn_measured_fraction_theta_full 0.999
_diffrn_measured_fraction_theta_max 0.999
_diffrn_measurement_device_type 'Nonius KappaCCD area detector'
_diffrn_measurement_method '\f and \w scans to fill the Ewald sphere'
_diffrn_radiation_monochromator graphite
_diffrn_radiation_source 'fine-focus sealed tube'
_diffrn_radiation_type MoK\a
_diffrn_radiation_wavelength 0.71073
_diffrn_reflns_av_R_equivalents 0.035
_diffrn_reflns_av_sigmaI/netI 0.0240
_diffrn_reflns_limit_h_max 30
_diffrn_reflns_limit_h_min -29
_diffrn_reflns_limit_k_max 13
_diffrn_reflns_limit_k_min -13
_diffrn_reflns_limit_l_max 20
_diffrn_reflns_limit_l_min -20
_diffrn_reflns_number 30434
_diffrn_reflns_theta_full 27.49
_diffrn_reflns_theta_max 27.49
_diffrn_reflns_theta_min 1.76
_diffrn_standards_number 0
_exptl_absorpt_coefficient_mu 0.220
_exptl_absorpt_correction_type none
_exptl_crystal_colour colourless
_exptl_crystal_density_diffrn 1.454
_exptl_crystal_density_method 'not measured'
_exptl_crystal_description prism
_exptl_crystal_F_000 1744
_exptl_crystal_size_max 0.4
_exptl_crystal_size_mid 0.3
_exptl_crystal_size_min 0.25
_refine_diff_density_max 0.443
_refine_diff_density_min -0.507
_refine_diff_density_rms 0.049
_refine_ls_extinction_method none
_refine_ls_goodness_of_fit_ref 1.035
_refine_ls_hydrogen_treatment constr
_refine_ls_matrix_type full
_refine_ls_number_parameters 263
_refine_ls_number_reflns 4425
_refine_ls_number_restraints 0
_refine_ls_restrained_S_all 1.035
_refine_ls_R_factor_all 0.0512
_refine_ls_R_factor_gt 0.0405
_refine_ls_shift/su_max 0.001
_refine_ls_shift/su_mean 0.000
_refine_ls_structure_factor_coef Fsqd
_refine_ls_weighting_details 'calc w=1/[\s^2^(Fo^2^)+(0.0531P)^2^+4.1073P] where P=(Fo^2^+2Fc^2^)/3'
_refine_ls_weighting_scheme calc
_refine_ls_wR_factor_gt 0.1031
_refine_ls_wR_factor_ref 0.1105
_reflns_number_gt 3684
_reflns_number_total 4425
_reflns_threshold_expression I>2\s(I)
_cod_data_source_file C0OB00507J.TXT
_cod_data_source_block mc214-teply-uochb
_cod_original_sg_symbol_H-M 'C 2/c'
_cod_database_code 7151646

loop_
_symmetry_equiv_pos_as_xyz
'x, y, z'
'-x, y, -z+1/2'
'x+1/2, y+1/2, z'
'-x+1/2, y+1/2, -z+1/2'
'-x, -y, -z'
'x, -y, z-1/2'
'-x+1/2, -y+1/2, -z'
'x+1/2, -y+1/2, z-1/2'

loop_
_atom_site_label
_atom_site_type_symbol
_atom_site_fract_x
_atom_site_fract_y
_atom_site_fract_z
_atom_site_U_iso_or_equiv
_atom_site_adp_type
_atom_site_occupancy
_atom_site_symmetry_multiplicity
_atom_site_calc_flag
_atom_site_refinement_flags
_atom_site_disorder_assembly
_atom_site_disorder_group
C1 C 0.22826(7) 0.08182(16) 0.66595(10) 0.0278(3) Uani 1 1 d . . .
H1 H 0.2138 0.1451 0.7022 0.033 Uiso 1 1 calc R . .
C2 C 0.27051(7) 0.00033(17) 0.69717(10) 0.0317(4) Uani 1 1 d . . .
H2 H 0.2847 0.0066 0.7548 0.038 Uiso 1 1 calc R . .
C3 C 0.29215(7) -0.09084(18) 0.64369(11) 0.0341(4) Uani 1 1 d . . .
H3 H 0.3205 -0.1492 0.6646 0.041 Uiso 1 1 calc R . .
C4 C 0.27211(7) -0.09539(17) 0.56049(11) 0.0312(4) Uani 1 1 d . . .
H4 H 0.2877 -0.1556 0.5229 0.037 Uiso 1 1 calc R . .
N5 N 0.23058(5) -0.01554(13) 0.53108(8) 0.0257(3) Uani 1 1 d . . .
C6 C 0.21034(7) -0.02238(16) 0.44016(10) 0.0292(3) Uani 1 1 d . . .
H6A H 0.1711 -0.0593 0.4353 0.035 Uiso 1 1 calc R . .
H6B H 0.2366 -0.0762 0.4079 0.035 Uiso 1 1 calc R . .
C7 C 0.20964(7) 0.11017(16) 0.40475(10) 0.0301(3) Uani 1 1 d . . .
H7A H 0.2490 0.1465 0.4091 0.036 Uiso 1 1 calc R . .
H7B H 0.1964 0.1091 0.3439 0.036 Uiso 1 1 calc R . .
C8 C 0.16909(7) 0.18891(15) 0.45547(10) 0.0266(3) Uani 1 1 d . . .
C9 C 0.13636(7) 0.28511(17) 0.41782(11) 0.0321(4) Uani 1 1 d . . .
H9 H 0.1409 0.3062 0.3596 0.039 Uiso 1 1 calc R . .
C10 C 0.09711(8) 0.35023(17) 0.46505(11) 0.0346(4) Uani 1 1 d . . .
H10 H 0.0764 0.4194 0.4403 0.042 Uiso 1 1 calc R . .
C11 C 0.08798(7) 0.31481(16) 0.54843(11) 0.0313(4) Uani 1 1 d . . .
H11 H 0.0592 0.3572 0.5789 0.038 Uiso 1 1 calc R . .
C12 C 0.11988(7) 0.21875(14) 0.58873(10) 0.0250(3) Uani 1 1 d . . .
C13 C 0.16328(6) 0.15883(15) 0.54218(9) 0.0239(3) Uani 1 1 d . . .
C14 C 0.20654(6) 0.07242(15) 0.58190(9) 0.0238(3) Uani 1 1 d . . .
C15 C 0.10313(6) 0.17831(15) 0.67543(10) 0.0249(3) Uani 1 1 d . . .
C16 C 0.09714(7) 0.05088(15) 0.69550(10) 0.0271(3) Uani 1 1 d . . .
H16 H 0.1061 -0.0115 0.6546 0.033 Uiso 1 1 calc R . .
C17 C 0.07824(7) 0.01414(16) 0.77455(10) 0.0289(3) Uani 1 1 d . . .
H17 H 0.0746 -0.0731 0.7870 0.035 Uiso 1 1 calc R . .
C18 C 0.06452(6) 0.10282(17) 0.83592(10) 0.0291(3) Uani 1 1 d . . .
C19 C 0.07065(7) 0.23002(17) 0.81578(11) 0.0316(4) Uani 1 1 d . . .
H19 H 0.0619 0.2922 0.8569 0.038 Uiso 1 1 calc R . .
C20 C 0.08934(7) 0.26774(16) 0.73658(10) 0.0282(3) Uani 1 1 d . . .
H20 H 0.0927 0.3550 0.7241 0.034 Uiso 1 1 calc R . .
C21 C 0.04292(8) 0.0623(2) 0.92097(11) 0.0371(4) Uani 1 1 d . . .
H21A H 0.0015 0.0798 0.9226 0.056 Uiso 1 1 calc R . .
H21B H 0.0636 0.1090 0.9667 0.056 Uiso 1 1 calc R . .
H21C H 0.0497 -0.0284 0.9288 0.056 Uiso 1 1 calc R . .
C22 C 0.06213(8) -0.33043(18) 0.62693(15) 0.0471(5) Uani 1 1 d . . .
F1 F 0.03306(5) -0.22370(12) 0.63671(10) 0.0608(4) Uani 1 1 d . . .
F2 F 0.04764(7) -0.40934(15) 0.68734(14) 0.0941(6) Uani 1 1 d . . .
F3 F 0.04451(6) -0.38095(14) 0.55210(12) 0.0759(5) Uani 1 1 d . . .
S1 S 0.139773(17) -0.30356(4) 0.63006(2) 0.02830(12) Uani 1 1 d . . .
O1 O 0.16290(5) -0.42892(12) 0.62035(8) 0.0358(3) Uani 1 1 d . . .
O2 O 0.14725(6) -0.22192(13) 0.55832(8) 0.0405(3) Uani 1 1 d . . .
O3 O 0.15215(7) -0.24612(15) 0.71142(8) 0.0521(4) Uani 1 1 d . . .

loop_
_atom_site_aniso_label
_atom_site_aniso_U_11
_atom_site_aniso_U_22
_atom_site_aniso_U_33
_atom_site_aniso_U_23
_atom_site_aniso_U_13
_atom_site_aniso_U_12
C1 0.0242(7) 0.0370(9) 0.0222(7) -0.0018(6) 0.0018(6) -0.0036(6)
C2 0.0258(8) 0.0444(10) 0.0246(8) 0.0048(7) -0.0016(6) -0.0037(7)
C3 0.0259(8) 0.0432(10) 0.0330(9) 0.0066(7) -0.0002(7) 0.0046(7)
C4 0.0254(8) 0.0370(9) 0.0314(8) 0.0006(7) 0.0041(6) 0.0036(7)
N5 0.0219(6) 0.0325(7) 0.0229(6) -0.0006(5) 0.0023(5) -0.0001(5)
C6 0.0275(8) 0.0384(9) 0.0217(7) -0.0047(7) 0.0010(6) 0.0014(7)
C7 0.0286(8) 0.0411(9) 0.0206(7) 0.0011(6) 0.0033(6) -0.0018(7)
C8 0.0245(7) 0.0317(8) 0.0238(7) 0.0003(6) 0.0012(6) -0.0050(6)
C9 0.0330(8) 0.0369(9) 0.0264(8) 0.0057(7) 0.0011(7) -0.0043(7)
C10 0.0358(9) 0.0314(8) 0.0366(9) 0.0078(7) 0.0003(7) 0.0017(7)
C11 0.0303(8) 0.0298(8) 0.0339(9) 0.0001(7) 0.0035(7) 0.0017(7)
C12 0.0239(7) 0.0261(7) 0.0249(7) -0.0020(6) 0.0012(6) -0.0030(6)
C13 0.0221(7) 0.0270(7) 0.0227(7) -0.0003(6) 0.0003(6) -0.0035(6)
C14 0.0204(7) 0.0289(8) 0.0224(7) 0.0004(6) 0.0029(5) -0.0042(6)
C15 0.0199(7) 0.0308(8) 0.0240(7) -0.0024(6) 0.0017(6) -0.0012(6)
C16 0.0268(7) 0.0292(8) 0.0255(8) -0.0028(6) 0.0037(6) -0.0005(6)
C17 0.0264(8) 0.0333(8) 0.0269(8) 0.0013(6) 0.0023(6) -0.0034(6)
C18 0.0195(7) 0.0444(9) 0.0234(7) -0.0008(7) 0.0009(6) -0.0026(7)
C19 0.0269(8) 0.0404(9) 0.0278(8) -0.0091(7) 0.0035(6) -0.0007(7)
C20 0.0275(8) 0.0292(8) 0.0279(8) -0.0040(6) 0.0015(6) -0.0004(6)
C21 0.0304(8) 0.0567(11) 0.0246(8) 0.0006(8) 0.0047(7) -0.0045(8)
C22 0.0346(10) 0.0317(9) 0.0764(15) 0.0032(9) 0.0164(10) 0.0051(8)
F1 0.0369(6) 0.0393(6) 0.1073(11) -0.0053(7) 0.0150(7) 0.0122(5)
F2 0.0737(10) 0.0569(9) 0.1575(17) 0.0400(10) 0.0729(11) 0.0101(8)
F3 0.0384(7) 0.0583(8) 0.1290(14) -0.0330(9) -0.0204(8) 0.0031(6)
S1 0.0289(2) 0.0321(2) 0.0240(2) 0.00136(15) 0.00231(15) 0.00351(16)
O1 0.0341(6) 0.0368(7) 0.0364(7) -0.0003(5) 0.0011(5) 0.0099(5)
O2 0.0448(7) 0.0429(7) 0.0344(7) 0.0107(6) 0.0078(6) 0.0011(6)
O3 0.0712(10) 0.0543(9) 0.0300(7) -0.0113(6) -0.0073(6) 0.0119(8)

loop_
_atom_type_symbol
_atom_type_description
_atom_type_scat_dispersion_real
_atom_type_scat_dispersion_imag
_atom_type_scat_source
C C 0.0033 0.0016 'International Tables Vol C Tables 4.2.6.8 and 6.1.1.4'
H H 0.0000 0.0000 'International Tables Vol C Tables 4.2.6.8 and 6.1.1.4'
N N 0.0061 0.0033 'International Tables Vol C Tables 4.2.6.8 and 6.1.1.4'
O O 0.0106 0.0060 'International Tables Vol C Tables 4.2.6.8 and 6.1.1.4'
F F 0.0171 0.0103 'International Tables Vol C Tables 4.2.6.8 and 6.1.1.4'
S S 0.1246 0.1234 'International Tables Vol C Tables 4.2.6.8 and 6.1.1.4'

loop_
_geom_angle_atom_site_label_1
_geom_angle_atom_site_label_2
_geom_angle_atom_site_label_3
_geom_angle
_geom_angle_site_symmetry_1
_geom_angle_site_symmetry_3
_geom_angle_publ_flag
C2 C1 C14 120.81(15) . . ?
C2 C1 H1 119.6 . . ?
C14 C1 H1 119.6 . . ?
C1 C2 C3 119.40(15) . . ?
C1 C2 H2 120.3 . . ?
C3 C2 H2 120.3 . . ?
C4 C3 C2 119.03(16) . . ?
C4 C3 H3 120.5 . . ?
C2 C3 H3 120.5 . . ?
N5 C4 C3 120.82(16) . . ?
N5 C4 H4 119.6 . . ?
C3 C4 H4 119.6 . . ?
C4 N5 C14 122.25(14) . . ?
C4 N5 C6 119.30(13) . . ?
C14 N5 C6 118.45(13) . . ?
N5 C6 C7 107.81(13) . . ?
N5 C6 H6A 110.1 . . ?
C7 C6 H6A 110.1 . . ?
N5 C6 H6B 110.1 . . ?
C7 C6 H6B 110.1 . . ?
H6A C6 H6B 108.5 . . ?
C8 C7 C6 108.50(13) . . ?
C8 C7 H7A 110.0 . . ?
C6 C7 H7A 110.0 . . ?
C8 C7 H7B 110.0 . . ?
C6 C7 H7B 110.0 . . ?
H7A C7 H7B 108.4 . . ?
C9 C8 C13 120.24(15) . . ?
C9 C8 C7 121.55(14) . . ?
C13 C8 C7 118.15(14) . . ?
C10 C9 C8 119.92(15) . . ?
C10 C9 H9 120.0 . . ?
C8 C9 H9 120.0 . . ?
C9 C10 C11 120.12(16) . . ?
C9 C10 H10 119.9 . . ?
C11 C10 H10 119.9 . . ?
C10 C11 C12 121.77(16) . . ?
C10 C11 H11 119.1 . . ?
C12 C11 H11 119.1 . . ?
C11 C12 C13 117.86(14) . . ?
C11 C12 C15 117.99(14) . . ?
C13 C12 C15 123.97(14) . . ?
C8 C13 C12 119.70(14) . . ?
C8 C13 C14 117.15(13) . . ?
C12 C13 C14 122.97(13) . . ?
N5 C14 C1 117.57(14) . . ?
N5 C14 C13 117.73(13) . . ?
C1 C14 C13 124.43(14) . . ?
C16 C15 C20 118.31(14) . . ?
C16 C15 C12 121.05(14) . . ?
C20 C15 C12 120.51(14) . . ?
C17 C16 C15 120.75(15) . . ?
C17 C16 H16 119.6 . . ?
C15 C16 H16 119.6 . . ?
C16 C17 C18 121.25(16) . . ?
C16 C17 H17 119.4 . . ?
C18 C17 H17 119.4 . . ?
C17 C18 C19 117.88(15) . . ?
C17 C18 C21 120.94(16) . . ?
C19 C18 C21 121.17(15) . . ?
C20 C19 C18 121.27(15) . . ?
C20 C19 H19 119.4 . . ?
C18 C19 H19 119.4 . . ?
C19 C20 C15 120.53(16) . . ?
C19 C20 H20 119.7 . . ?
C15 C20 H20 119.7 . . ?
C18 C21 H21A 109.5 . . ?
C18 C21 H21B 109.5 . . ?
H21A C21 H21B 109.5 . . ?
C18 C21 H21C 109.5 . . ?
H21A C21 H21C 109.5 . . ?
H21B C21 H21C 109.5 . . ?
F2 C22 F1 108.10(16) . . ?
F2 C22 F3 107.43(19) . . ?
F1 C22 F3 107.79(18) . . ?
F2 C22 S1 111.24(16) . . ?
F1 C22 S1 111.65(14) . . ?
F3 C22 S1 110.46(14) . . ?
O3 S1 O2 114.59(9) . . ?
O3 S1 O1 115.15(8) . . ?
O2 S1 O1 114.45(8) . . ?
O3 S1 C22 104.46(10) . . ?
O2 S1 C22 103.07(9) . . ?
O1 S1 C22 102.95(8) . . ?

loop_
_geom_bond_atom_site_label_1
_geom_bond_atom_site_label_2
_geom_bond_distance
_geom_bond_site_symmetry_2
_geom_bond_publ_flag
C1 C2 1.379(2) . ?
C1 C14 1.394(2) . ?
C1 H1 0.9500 . ?
C2 C3 1.388(2) . ?
C2 H2 0.9500 . ?
C3 C4 1.367(2) . ?
C3 H3 0.9500 . ?
C4 N5 1.348(2) . ?
C4 H4 0.9500 . ?
N5 C14 1.362(2) . ?
N5 C6 1.484(2) . ?
C6 C7 1.511(2) . ?
C6 H6A 0.9900 . ?
C6 H6B 0.9900 . ?
C7 C8 1.509(2) . ?
C7 H7A 0.9900 . ?
C7 H7B 0.9900 . ?
C8 C9 1.387(2) . ?
C8 C13 1.410(2) . ?
C9 C10 1.383(2) . ?
C9 H9 0.9500 . ?
C10 C11 1.386(2) . ?
C10 H10 0.9500 . ?
C11 C12 1.393(2) . ?
C11 H11 0.9500 . ?
C12 C13 1.419(2) . ?
C12 C15 1.494(2) . ?
C13 C14 1.475(2) . ?
C15 C16 1.395(2) . ?
C15 C20 1.396(2) . ?
C16 C17 1.389(2) . ?
C16 H16 0.9500 . ?
C17 C18 1.392(2) . ?
C17 H17 0.9500 . ?
C18 C19 1.393(3) . ?
C18 C21 1.508(2) . ?
C19 C20 1.392(2) . ?
C19 H19 0.9500 . ?
C20 H20 0.9500 . ?
C21 H21A 0.9800 . ?
C21 H21B 0.9800 . ?
C21 H21C 0.9800 . ?
C22 F2 1.318(3) . ?
C22 F1 1.329(2) . ?
C22 F3 1.338(3) . ?
C22 S1 1.820(2) . ?
S1 O3 1.4317(14) . ?
S1 O2 1.4362(12) . ?
S1 O1 1.4433(13) . ?

loop_
_cod_related_entry_id
_cod_related_entry_database
_cod_related_entry_code
1 ChemSpider 26993572
